data_7717596
loop_
_publ_author_name
'L\"uckert, Paula L.'
'Gilmer, Jannik'
'Virovets, Alexander'
'Lerner, Hans-Wolfram'
'Wagner, Matthias'

_publ_section_title
;
 Donor-free 9-aluminafluorenes: molecular structures and reactivity
;
_journal_name_full 'Dalton Transactions'
_journal_paper_doi 10.1039/D4DT03148B
_journal_year 2024
_chemical_formula_moiety 'C22 H30 Sn'
_chemical_formula_sum 'C22 H30 Sn'
_chemical_formula_weight 413.15
_chemical_properties_physical Air-sensitive,Moisture-sensitive
_space_group_crystal_system triclinic
_space_group_IT_number 2
_space_group_name_Hall '-P 1'
_space_group_name_H-M_alt 'P -1'
_atom_sites_solution_hydrogens geom
_atom_sites_solution_primary direct
_audit_creation_method SHELXL-2018/3
_audit_update_record
;
2024-10-28 deposited with the CCDC.	2024-12-02 downloaded from the CCDC.
;
_cell_angle_alpha 88.933(4)
_cell_angle_beta 78.708(4)
_cell_angle_gamma 63.108(6)
_cell_formula_units_Z 2
_cell_length_a 9.0724(5)
_cell_length_b 9.1851(5)
_cell_length_c 13.8604(7)
_cell_measurement_reflns_used 12616
_cell_measurement_temperature 173(2)
_cell_measurement_theta_max 25.9620
_cell_measurement_theta_min 4.3030
_cell_volume 1006.92(11)
_computing_cell_refinement 'CrysAlisPro 1.171.42.43a (Rigaku OD, 2022)'
_computing_data_collection 'X-Area (Stoe & Cie, 2001)'
_computing_data_reduction 'CrysAlisPro 1.171.42.43a (Rigaku OD, 2022)'
_computing_publication_material 'IUCr PublCIF online service'
_computing_structure_refinement 'SHELXL-2018/3 (Sheldrick, 2018)'
_computing_structure_solution 'SHELXS (Sheldrick, 2008)'
_diffrn_ambient_temperature 173(2)
_diffrn_detector 'image plate'
_diffrn_detector_area_resol_mean 6.67
_diffrn_detector_type 'STOE image plate (34 cm diameter)'
_diffrn_measured_fraction_theta_full 0.996
_diffrn_measured_fraction_theta_max 0.996
_diffrn_measurement_device '2-circle goniometer'
_diffrn_measurement_device_type 'STOE IPDS II two-circle-diffractometer'
_diffrn_measurement_method \w
_diffrn_radiation_monochromator mirror
_diffrn_radiation_type MoK\a
_diffrn_radiation_wavelength 0.71073
_diffrn_reflns_av_R_equivalents 0.0415
_diffrn_reflns_av_unetI/netI 0.0250
_diffrn_reflns_Laue_measured_fraction_full 0.996
_diffrn_reflns_Laue_measured_fraction_max 0.996
_diffrn_reflns_limit_h_max 11
_diffrn_reflns_limit_h_min -11
_diffrn_reflns_limit_k_max 11
_diffrn_reflns_limit_k_min -11
_diffrn_reflns_limit_l_max 17
_diffrn_reflns_limit_l_min -16
_diffrn_reflns_number 20383
_diffrn_reflns_point_group_measured_fraction_full 0.996
_diffrn_reflns_point_group_measured_fraction_max 0.996
_diffrn_reflns_theta_full 25.242
_diffrn_reflns_theta_max 26.031
_diffrn_reflns_theta_min 3.738
_diffrn_source 'Genix 3D I\mS microfocus X-ray source'
_exptl_absorpt_coefficient_mu 1.268
_exptl_absorpt_correction_T_max 1.00000
_exptl_absorpt_correction_T_min 0.57251
_exptl_absorpt_correction_type multi-scan
_exptl_absorpt_process_details
;
CrysAlisPro 1.171.42.43a (Rigaku Oxford Diffraction, 2022)
Empirical absorption correction using spherical harmonics,
implemented in SCALE3 ABSPACK scaling algorithm.
;
_exptl_crystal_colour colourless
_exptl_crystal_density_diffrn 1.363
_exptl_crystal_description block
_exptl_crystal_F_000 424
_exptl_crystal_size_max 0.240
_exptl_crystal_size_mid 0.180
_exptl_crystal_size_min 0.160
_refine_diff_density_max 1.269
_refine_diff_density_min -0.716
_refine_diff_density_rms 0.087
_refine_ls_extinction_method none
_refine_ls_goodness_of_fit_ref 1.143
_refine_ls_hydrogen_treatment constr
_refine_ls_matrix_type full
_refine_ls_number_parameters 216
_refine_ls_number_reflns 3958
_refine_ls_number_restraints 0
_refine_ls_restrained_S_all 1.143
_refine_ls_R_factor_all 0.0347
_refine_ls_R_factor_gt 0.0321
_refine_ls_shift/su_max 0.001
_refine_ls_shift/su_mean 0.000
_refine_ls_structure_factor_coef Fsqd
_refine_ls_weighting_details 'w=1/[\s^2^(Fo^2^)+(0.0393P)^2^+0.8883P] where P=(Fo^2^+2Fc^2^)/3'
_refine_ls_weighting_scheme calc
_refine_ls_wR_factor_gt 0.0778
_refine_ls_wR_factor_ref 0.0792
_reflns_Friedel_coverage 0.000
_reflns_number_gt 3707
_reflns_number_total 3958
_reflns_threshold_expression 'I > 2\s(I)'
_cod_data_source_file d4dt03148b3.cif
_cod_data_source_block 1_wa3073_AV
_cod_original_cell_volume 1006.92(10)
_cod_database_code 7717596
_shelx_shelxl_version_number 2018/3
_shelx_space_group_comment
;
The symmetry employed for this shelxl refinement is uniquely defined
by the following loop, which should always be used as a source of
symmetry information in preference to the above space-group names.
They are only intended as comments.
;
_shelx_estimated_absorpt_t_min 0.751
_shelx_estimated_absorpt_t_max 0.823

loop_
_space_group_symop_operation_xyz
'x, y, z'
'-x, -y, -z'

loop_
_atom_site_label
_atom_site_type_symbol
_atom_site_fract_x
_atom_site_fract_y
_atom_site_fract_z
_atom_site_U_iso_or_equiv
_atom_site_adp_type
_atom_site_occupancy
_atom_site_site_symmetry_order
_atom_site_calc_flag
_atom_site_refinement_flags_posn
_atom_site_refinement_flags_adp
_atom_site_refinement_flags_occupancy
_atom_site_disorder_assembly
_atom_site_disorder_group
Sn1 Sn 0.67160(2) 0.60992(2) 0.39805(2) 0.02846(9) Uani 1 1 d . . . . .
C1 C 0.8102(3) 0.6901(3) 0.2867(2) 0.0257(6) Uani 1 1 d . . . . .
C2 C 0.8039(3) 0.6392(3) 0.1935(2) 0.0239(6) Uani 1 1 d . . . . .
C3 C 0.8804(4) 0.6884(4) 0.1106(2) 0.0295(6) Uani 1 1 d . . . . .
H3 H 0.876936 0.656833 0.046541 0.035 Uiso 1 1 calc R U . . .
C4 C 0.9610(4) 0.7825(4) 0.1209(2) 0.0312(6) Uani 1 1 d . . . . .
H4 H 1.011797 0.813860 0.063185 0.037 Uiso 1 1 calc R U . . .
C5 C 0.9703(3) 0.8324(3) 0.2122(2) 0.0254(6) Uani 1 1 d . . . . .
C6 C 0.8919(4) 0.7849(3) 0.2952(2) 0.0279(6) Uani 1 1 d . . . . .
H6 H 0.894485 0.818207 0.359088 0.033 Uiso 1 1 calc R U . . .
C7 C 1.0672(4) 0.9302(3) 0.2218(2) 0.0291(6) Uani 1 1 d . . . . .
C8 C 0.9986(6) 1.0364(6) 0.3184(3) 0.0647(13) Uani 1 1 d . . . . .
H8A H 0.876180 1.103732 0.326652 0.097 Uiso 1 1 calc R U . . .
H8B H 1.052946 1.107572 0.317608 0.097 Uiso 1 1 calc R U . . .
H8C H 1.022324 0.966350 0.373339 0.097 Uiso 1 1 calc R U . . .
C9 C 1.0557(6) 1.0432(5) 0.1381(4) 0.0583(11) Uani 1 1 d . . . . .
H9A H 1.109981 0.977285 0.074804 0.087 Uiso 1 1 calc R U . . .
H9B H 1.113061 1.108530 0.147675 0.087 Uiso 1 1 calc R U . . .
H9C H 0.936654 1.116347 0.138262 0.087 Uiso 1 1 calc R U . . .
C10 C 1.2516(4) 0.8092(4) 0.2154(4) 0.0525(10) Uani 1 1 d . . . . .
H10A H 1.296332 0.742222 0.152467 0.079 Uiso 1 1 calc R U . . .
H10B H 1.260973 0.738197 0.269980 0.079 Uiso 1 1 calc R U . . .
H10C H 1.316504 0.869028 0.219793 0.079 Uiso 1 1 calc R U . . .
C11 C 0.6393(4) 0.4977(3) 0.2756(2) 0.0249(6) Uani 1 1 d . . . . .
C12 C 0.7163(3) 0.5372(3) 0.1875(2) 0.0236(5) Uani 1 1 d . . . . .
C13 C 0.7058(4) 0.4771(4) 0.0985(2) 0.0297(6) Uani 1 1 d . . . . .
H13 H 0.757727 0.500457 0.037934 0.036 Uiso 1 1 calc R U . . .
C14 C 0.6208(4) 0.3839(4) 0.0971(2) 0.0302(6) Uani 1 1 d . . . . .
H14 H 0.615330 0.345738 0.035343 0.036 Uiso 1 1 calc R U . . .
C15 C 0.5435(3) 0.3449(3) 0.1836(2) 0.0258(6) Uani 1 1 d . . . . .
C16 C 0.5556(4) 0.4029(3) 0.2723(2) 0.0275(6) Uani 1 1 d . . . . .
H16 H 0.505233 0.377113 0.332484 0.033 Uiso 1 1 calc R U . . .
C17 C 0.4414(4) 0.2492(3) 0.1829(2) 0.0287(6) Uani 1 1 d . . . . .
C18 C 0.4900(5) 0.1504(5) 0.0843(3) 0.0546(10) Uani 1 1 d . . . . .
H18A H 0.463626 0.225130 0.031700 0.082 Uiso 1 1 calc R U . . .
H18B H 0.426124 0.087668 0.087701 0.082 Uiso 1 1 calc R U . . .
H18C H 0.611309 0.075121 0.070204 0.082 Uiso 1 1 calc R U . . .
C19 C 0.2544(4) 0.3732(4) 0.2005(3) 0.0470(9) Uani 1 1 d . . . . .
H19A H 0.236578 0.450898 0.149330 0.071 Uiso 1 1 calc R U . . .
H19B H 0.219894 0.432510 0.265487 0.071 Uiso 1 1 calc R U . . .
H19C H 0.186801 0.315532 0.197920 0.071 Uiso 1 1 calc R U . . .
C20 C 0.4688(6) 0.1308(5) 0.2640(3) 0.0535(10) Uani 1 1 d . . . . .
H20A H 0.423615 0.192839 0.328657 0.080 Uiso 1 1 calc R U . . .
H20B H 0.590070 0.058437 0.257086 0.080 Uiso 1 1 calc R U . . .
H20C H 0.410437 0.064949 0.258281 0.080 Uiso 1 1 calc R U . . .
C21 C 0.8150(5) 0.4465(5) 0.4946(3) 0.0422(8) Uani 1 1 d . . . . .
H21A H 0.745946 0.402758 0.535931 0.063 Uiso 1 1 calc R U . . .
H21B H 0.848349 0.505870 0.536803 0.063 Uiso 1 1 calc R U . . .
H21C H 0.916326 0.356164 0.455444 0.063 Uiso 1 1 calc R U . . .
C22 C 0.4415(5) 0.8099(4) 0.4744(3) 0.0425(8) Uani 1 1 d . . . . .
H22A H 0.376885 0.767410 0.520809 0.064 Uiso 1 1 calc R U . . .
H22B H 0.374441 0.871146 0.426551 0.064 Uiso 1 1 calc R U . . .
H22C H 0.468024 0.882521 0.510602 0.064 Uiso 1 1 calc R U . . .

loop_
_atom_site_aniso_label
_atom_site_aniso_U_11
_atom_site_aniso_U_22
_atom_site_aniso_U_33
_atom_site_aniso_U_23
_atom_site_aniso_U_13
_atom_site_aniso_U_12
Sn1 0.03515(13) 0.03446(13) 0.02559(12) 0.00152(8) -0.00372(8) -0.02537(10)
C1 0.0247(13) 0.0248(13) 0.0295(14) 0.0043(11) -0.0046(11) -0.0133(11)
C2 0.0211(13) 0.0204(12) 0.0305(14) 0.0030(11) -0.0051(11) -0.0099(11)
C3 0.0337(15) 0.0299(15) 0.0282(15) 0.0048(12) -0.0058(12) -0.0178(13)
C4 0.0327(15) 0.0274(14) 0.0370(17) 0.0066(12) -0.0016(13) -0.0194(13)
C5 0.0196(13) 0.0226(13) 0.0347(15) 0.0028(11) -0.0044(11) -0.0107(11)
C6 0.0268(14) 0.0271(14) 0.0336(15) 0.0017(12) -0.0065(12) -0.0155(12)
C7 0.0246(14) 0.0222(13) 0.0427(17) 0.0018(12) -0.0029(12) -0.0142(12)
C8 0.075(3) 0.065(3) 0.070(3) -0.027(2) 0.018(2) -0.058(2)
C9 0.069(3) 0.055(2) 0.082(3) 0.035(2) -0.034(2) -0.049(2)
C10 0.0314(18) 0.0323(17) 0.100(3) 0.0013(19) -0.0232(19) -0.0162(15)
C11 0.0265(13) 0.0225(13) 0.0289(14) 0.0022(11) -0.0053(11) -0.0143(11)
C12 0.0193(12) 0.0194(12) 0.0301(14) 0.0025(11) -0.0049(11) -0.0073(11)
C13 0.0327(15) 0.0323(15) 0.0269(14) 0.0038(12) -0.0050(12) -0.0178(13)
C14 0.0349(16) 0.0304(15) 0.0302(15) -0.0003(12) -0.0092(12) -0.0180(13)
C15 0.0232(13) 0.0181(12) 0.0359(16) -0.0017(11) -0.0071(12) -0.0087(11)
C16 0.0257(14) 0.0264(14) 0.0326(15) 0.0028(12) -0.0046(12) -0.0145(12)
C17 0.0263(14) 0.0226(13) 0.0400(17) -0.0017(12) -0.0076(12) -0.0132(12)
C18 0.059(2) 0.060(2) 0.058(2) -0.0217(19) 0.0055(19) -0.044(2)
C19 0.0282(16) 0.0326(17) 0.084(3) -0.0038(17) -0.0139(17) -0.0158(14)
C20 0.071(3) 0.048(2) 0.075(3) 0.026(2) -0.039(2) -0.047(2)
C21 0.052(2) 0.048(2) 0.0359(18) 0.0083(15) -0.0128(15) -0.0295(17)
C22 0.0458(19) 0.0459(19) 0.0376(18) -0.0020(15) -0.0023(15) -0.0248(16)

loop_
_atom_type_symbol
_atom_type_description
_atom_type_scat_dispersion_real
_atom_type_scat_dispersion_imag
_atom_type_scat_source
C C 0.0033 0.0016 'International Tables Vol C Tables 4.2.6.8 and 6.1.1.4'
H H 0.0000 0.0000 'International Tables Vol C Tables 4.2.6.8 and 6.1.1.4'
Sn Sn -0.6537 1.4246 'International Tables Vol C Tables 4.2.6.8 and 6.1.1.4'

loop_
_geom_angle_atom_site_label_1
_geom_angle_atom_site_label_2
_geom_angle_atom_site_label_3
_geom_angle
_geom_angle_site_symmetry_1
_geom_angle_site_symmetry_3
_geom_angle_publ_flag
C1 Sn1 C11 83.89(11) . . ?
C1 Sn1 C21 115.43(12) . . ?
C11 Sn1 C21 115.98(12) . . ?
C1 Sn1 C22 111.90(12) . . ?
C11 Sn1 C22 113.05(12) . . ?
C21 Sn1 C22 113.39(14) . . ?
C6 C1 C2 120.5(3) . . ?
C6 C1 Sn1 130.1(2) . . ?
C2 C1 Sn1 109.33(19) . . ?
C3 C2 C1 117.7(3) . . ?
C3 C2 C12 123.4(3) . . ?
C1 C2 C12 118.9(2) . . ?
C4 C3 C2 120.8(3) . . ?
C4 C3 H3 119.6 . . ?
C2 C3 H3 119.6 . . ?
C5 C4 C3 122.4(3) . . ?
C5 C4 H4 118.8 . . ?
C3 C4 H4 118.8 . . ?
C4 C5 C6 116.8(3) . . ?
C4 C5 C7 121.5(3) . . ?
C6 C5 C7 121.7(3) . . ?
C1 C6 C5 121.8(3) . . ?
C1 C6 H6 119.1 . . ?
C5 C6 H6 119.1 . . ?
C8 C7 C10 109.6(3) . . ?
C8 C7 C9 107.4(3) . . ?
C10 C7 C9 108.7(3) . . ?
C8 C7 C5 112.2(3) . . ?
C10 C7 C5 108.0(2) . . ?
C9 C7 C5 110.9(3) . . ?
C7 C8 H8A 109.5 . . ?
C7 C8 H8B 109.5 . . ?
H8A C8 H8B 109.5 . . ?
C7 C8 H8C 109.5 . . ?
H8A C8 H8C 109.5 . . ?
H8B C8 H8C 109.5 . . ?
C7 C9 H9A 109.5 . . ?
C7 C9 H9B 109.5 . . ?
H9A C9 H9B 109.5 . . ?
C7 C9 H9C 109.5 . . ?
H9A C9 H9C 109.5 . . ?
H9B C9 H9C 109.5 . . ?
C7 C10 H10A 109.5 . . ?
C7 C10 H10B 109.5 . . ?
H10A C10 H10B 109.5 . . ?
C7 C10 H10C 109.5 . . ?
H10A C10 H10C 109.5 . . ?
H10B C10 H10C 109.5 . . ?
C16 C11 C12 120.3(3) . . ?
C16 C11 Sn1 130.9(2) . . ?
C12 C11 Sn1 108.81(19) . . ?
C13 C12 C11 117.5(3) . . ?
C13 C12 C2 123.5(3) . . ?
C11 C12 C2 119.0(2) . . ?
C14 C13 C12 121.2(3) . . ?
C14 C13 H13 119.4 . . ?
C12 C13 H13 119.4 . . ?
C13 C14 C15 121.9(3) . . ?
C13 C14 H14 119.0 . . ?
C15 C14 H14 119.0 . . ?
C16 C15 C14 117.0(3) . . ?
C16 C15 C17 120.6(3) . . ?
C14 C15 C17 122.3(3) . . ?
C15 C16 C11 122.2(3) . . ?
C15 C16 H16 118.9 . . ?
C11 C16 H16 118.9 . . ?
C20 C17 C18 108.0(3) . . ?
C20 C17 C19 109.2(3) . . ?
C18 C17 C19 108.7(3) . . ?
C20 C17 C15 111.2(3) . . ?
C18 C17 C15 111.9(3) . . ?
C19 C17 C15 107.8(2) . . ?
C17 C18 H18A 109.5 . . ?
C17 C18 H18B 109.5 . . ?
H18A C18 H18B 109.5 . . ?
C17 C18 H18C 109.5 . . ?
H18A C18 H18C 109.5 . . ?
H18B C18 H18C 109.5 . . ?
C17 C19 H19A 109.5 . . ?
C17 C19 H19B 109.5 . . ?
H19A C19 H19B 109.5 . . ?
C17 C19 H19C 109.5 . . ?
H19A C19 H19C 109.5 . . ?
H19B C19 H19C 109.5 . . ?
C17 C20 H20A 109.5 . . ?
C17 C20 H20B 109.5 . . ?
H20A C20 H20B 109.5 . . ?
C17 C20 H20C 109.5 . . ?
H20A C20 H20C 109.5 . . ?
H20B C20 H20C 109.5 . . ?
Sn1 C21 H21A 109.5 . . ?
Sn1 C21 H21B 109.5 . . ?
H21A C21 H21B 109.5 . . ?
Sn1 C21 H21C 109.5 . . ?
H21A C21 H21C 109.5 . . ?
H21B C21 H21C 109.5 . . ?
Sn1 C22 H22A 109.5 . . ?
Sn1 C22 H22B 109.5 . . ?
H22A C22 H22B 109.5 . . ?
Sn1 C22 H22C 109.5 . . ?
H22A C22 H22C 109.5 . . ?
H22B C22 H22C 109.5 . . ?

loop_
_geom_bond_atom_site_label_1
_geom_bond_atom_site_label_2
_geom_bond_distance
_geom_bond_site_symmetry_2
_geom_bond_publ_flag
Sn1 C1 2.131(3) . ?
Sn1 C11 2.135(3) . ?
Sn1 C21 2.140(3) . ?
Sn1 C22 2.142(3) . ?
C1 C6 1.395(4) . ?
C1 C2 1.401(4) . ?
C2 C3 1.399(4) . ?
C2 C12 1.491(4) . ?
C3 C4 1.386(4) . ?
C3 H3 0.9500 . ?
C4 C5 1.385(4) . ?
C4 H4 0.9500 . ?
C5 C6 1.401(4) . ?
C5 C7 1.537(4) . ?
C6 H6 0.9500 . ?
C7 C8 1.518(5) . ?
C7 C10 1.519(4) . ?
C7 C9 1.529(5) . ?
C8 H8A 0.9800 . ?
C8 H8B 0.9800 . ?
C8 H8C 0.9800 . ?
C9 H9A 0.9800 . ?
C9 H9B 0.9800 . ?
C9 H9C 0.9800 . ?
C10 H10A 0.9800 . ?
C10 H10B 0.9800 . ?
C10 H10C 0.9800 . ?
C11 C16 1.397(4) . ?
C11 C12 1.411(4) . ?
C12 C13 1.397(4) . ?
C13 C14 1.390(4) . ?
C13 H13 0.9500 . ?
C14 C15 1.393(4) . ?
C14 H14 0.9500 . ?
C15 C16 1.391(4) . ?
C15 C17 1.540(4) . ?
C16 H16 0.9500 . ?
C17 C20 1.526(5) . ?
C17 C18 1.528(5) . ?
C17 C19 1.528(4) . ?
C18 H18A 0.9800 . ?
C18 H18B 0.9800 . ?
C18 H18C 0.9800 . ?
C19 H19A 0.9800 . ?
C19 H19B 0.9800 . ?
C19 H19C 0.9800 . ?
C20 H20A 0.9800 . ?
C20 H20B 0.9800 . ?
C20 H20C 0.9800 . ?
C21 H21A 0.9800 . ?
C21 H21B 0.9800 . ?
C21 H21C 0.9800 . ?
C22 H22A 0.9800 . ?
C22 H22B 0.9800 . ?
C22 H22C 0.9800 . ?

loop_
_geom_torsion_atom_site_label_1
_geom_torsion_atom_site_label_2
_geom_torsion_atom_site_label_3
_geom_torsion_atom_site_label_4
_geom_torsion
_geom_torsion_site_symmetry_1
_geom_torsion_site_symmetry_2
_geom_torsion_site_symmetry_3
_geom_torsion_site_symmetry_4
_geom_torsion_publ_flag
C6 C1 C2 C3 -0.7(4) . . . . ?
Sn1 C1 C2 C3 176.6(2) . . . . ?
C6 C1 C2 C12 179.6(2) . . . . ?
Sn1 C1 C2 C12 -3.1(3) . . . . ?
C1 C2 C3 C4 0.8(4) . . . . ?
C12 C2 C3 C4 -179.6(3) . . . . ?
C2 C3 C4 C5 0.0(5) . . . . ?
C3 C4 C5 C6 -0.8(4) . . . . ?
C3 C4 C5 C7 177.2(3) . . . . ?
C2 C1 C6 C5 -0.1(4) . . . . ?
Sn1 C1 C6 C5 -176.7(2) . . . . ?
C4 C5 C6 C1 0.8(4) . . . . ?
C7 C5 C6 C1 -177.2(3) . . . . ?
C4 C5 C7 C8 153.5(3) . . . . ?
C6 C5 C7 C8 -28.6(4) . . . . ?
C4 C5 C7 C10 -85.6(4) . . . . ?
C6 C5 C7 C10 92.2(4) . . . . ?
C4 C5 C7 C9 33.4(4) . . . . ?
C6 C5 C7 C9 -148.7(3) . . . . ?
C16 C11 C12 C13 -0.4(4) . . . . ?
Sn1 C11 C12 C13 -178.8(2) . . . . ?
C16 C11 C12 C2 179.7(2) . . . . ?
Sn1 C11 C12 C2 1.3(3) . . . . ?
C3 C2 C12 C13 1.7(4) . . . . ?
C1 C2 C12 C13 -178.6(3) . . . . ?
C3 C2 C12 C11 -178.3(3) . . . . ?
C1 C2 C12 C11 1.3(4) . . . . ?
C11 C12 C13 C14 0.8(4) . . . . ?
C2 C12 C13 C14 -179.3(3) . . . . ?
C12 C13 C14 C15 -0.5(5) . . . . ?
C13 C14 C15 C16 -0.3(4) . . . . ?
C13 C14 C15 C17 176.8(3) . . . . ?
C14 C15 C16 C11 0.7(4) . . . . ?
C17 C15 C16 C11 -176.4(3) . . . . ?
C12 C11 C16 C15 -0.4(4) . . . . ?
Sn1 C11 C16 C15 177.6(2) . . . . ?
C16 C15 C17 C20 -40.4(4) . . . . ?
C14 C15 C17 C20 142.6(3) . . . . ?
C16 C15 C17 C18 -161.3(3) . . . . ?
C14 C15 C17 C18 21.7(4) . . . . ?
C16 C15 C17 C19 79.2(3) . . . . ?
C14 C15 C17 C19 -97.8(3) . . . . ?
